data_4340290
loop_
_publ_author_name
'Adams, Richard D.'
'Captain, Burjor'
'Zhu, Lei'

_publ_section_title
;
 Platinum-osmium cluster complexes from the addition of Pt(PBut3) groups
 to Os3(CO)12.
;
_journal_issue 1
_journal_name_full 'Inorganic chemistry'
_journal_page_first 430
_journal_page_last 436
_journal_paper_doi 10.1021/ic0515507
_journal_volume 45
_journal_year 2006
_chemical_formula_sum 'C36 H54 O12 Os3 P2 Pt2'
_chemical_formula_weight 1701.51
_chemical_name_systematic
; 
 ? 
;
_space_group_IT_number 2
_symmetry_cell_setting triclinic
_symmetry_space_group_name_Hall '-P 1'
_symmetry_space_group_name_H-M 'P -1'
_atom_sites_solution_hydrogens geom
_atom_sites_solution_primary direct
_atom_sites_solution_secondary difmap
_audit_creation_method SHELXL-97
_cell_angle_alpha 74.3210(10)
_cell_angle_beta 89.1390(10)
_cell_angle_gamma 83.4060(10)
_cell_formula_units_Z 2
_cell_length_a 8.8946(5)
_cell_length_b 15.0086(8)
_cell_length_c 17.9146(10)
_cell_measurement_reflns_used 3796
_cell_measurement_temperature 294(2)
_cell_measurement_theta_max 25.66
_cell_measurement_theta_min 2.31
_cell_volume 2287.0(2)
_computing_cell_refinement 'Bruker SMART'
_computing_data_collection 'Bruker SMART'
_computing_data_reduction 'Bruker SAINT'
_computing_molecular_graphics 'Bruker SHELXTL'
_computing_publication_material 'Bruker SHELXTL'
_computing_structure_refinement 'SHELXL-97 (Sheldrick, 1997)'
_computing_structure_solution 'SHELXS-97 (Sheldrick, 1990)'
_diffrn_ambient_temperature 294(2)
_diffrn_measured_fraction_theta_full 0.998
_diffrn_measured_fraction_theta_max 0.998
_diffrn_measurement_device_type 'CCD area detector'
_diffrn_measurement_method 'phi and omega scans'
_diffrn_radiation_monochromator graphite
_diffrn_radiation_source 'fine-focus sealed tube'
_diffrn_radiation_type MoK\a
_diffrn_radiation_wavelength 0.71073
_diffrn_reflns_av_R_equivalents 0.0493
_diffrn_reflns_av_sigmaI/netI 0.0722
_diffrn_reflns_limit_h_max 10
_diffrn_reflns_limit_h_min -10
_diffrn_reflns_limit_k_max 18
_diffrn_reflns_limit_k_min -18
_diffrn_reflns_limit_l_max 22
_diffrn_reflns_limit_l_min -22
_diffrn_reflns_number 20562
_diffrn_reflns_theta_full 26.02
_diffrn_reflns_theta_max 26.02
_diffrn_reflns_theta_min 1.18
_diffrn_standards_decay_% <1%
_exptl_absorpt_coefficient_mu 14.522
_exptl_absorpt_correction_T_max 1.000
_exptl_absorpt_correction_T_min 0.506
_exptl_absorpt_correction_type SADBAS
_exptl_absorpt_process_details '(SADABS, Bruker, 1997)'
_exptl_crystal_colour Red
_exptl_crystal_density_diffrn 2.471
_exptl_crystal_density_method 'not measured'
_exptl_crystal_description Plate
_exptl_crystal_F_000 1560
_exptl_crystal_size_max 0.3
_exptl_crystal_size_mid 0.08
_exptl_crystal_size_min 0.01
_refine_diff_density_max 2.072
_refine_diff_density_min -1.468
_refine_diff_density_rms 0.245
_refine_ls_extinction_method none
_refine_ls_goodness_of_fit_ref 1.041
_refine_ls_hydrogen_treatment mixed
_refine_ls_matrix_type full
_refine_ls_number_parameters 514
_refine_ls_number_reflns 8988
_refine_ls_number_restraints 0
_refine_ls_restrained_S_all 1.041
_refine_ls_R_factor_all 0.0616
_refine_ls_R_factor_gt 0.0460
_refine_ls_shift/su_max 0.000
_refine_ls_shift/su_mean 0.000
_refine_ls_structure_factor_coef Fsqd
_refine_ls_weighting_details 'calc w=1/[\s^2^(Fo^2^)+(0.0405P)^2^+4.5967P] where P=(Fo^2^+2Fc^2^)/3'
_refine_ls_weighting_scheme calc
_refine_ls_wR_factor_gt 0.0981
_refine_ls_wR_factor_ref 0.1103
_reflns_number_gt 7232
_reflns_number_total 8988
_reflns_threshold_expression >2sigma(I)
_cod_data_source_file ic0515507si20050912_013644.cif
_cod_data_source_block zlos3pts
_cod_depositor_comments
;
The following automatic conversions were performed:

'_symmetry_cell_setting' value 'Triclinic' changed to 'triclinic'
according to
/usr/data/users/saulius/automatic-downloads/retrospective/ACS/lib/dictionaries/cif_core.dic
dictionary named 'cif_core.dic' version 2.4.2 from 2011-04-26.

Automatic conversion script
Id: cif_fix_values 2281 2013-09-26 08:29:07Z andrius 
;
_cod_original_sg_symbol_H-M P-1
_cod_database_code 4340290

loop_
_symmetry_equiv_pos_as_xyz
'x, y, z'
'-x, -y, -z'

loop_
_atom_site_label
_atom_site_type_symbol
_atom_site_fract_x
_atom_site_fract_y
_atom_site_fract_z
_atom_site_U_iso_or_equiv
_atom_site_adp_type
_atom_site_occupancy
_atom_site_symmetry_multiplicity
_atom_site_calc_flag
_atom_site_refinement_flags
Pt1 Pt 0.27152(5) 0.78920(3) 0.13611(3) 0.03393(12) Uani 1 1 d .
Pt2 Pt 0.30513(5) 0.80078(3) 0.44283(3) 0.03455(12) Uani 1 1 d .
Os1 Os 0.23874(5) 0.83027(3) 0.28209(2) 0.02975(12) Uani 1 1 d .
Os2 Os 0.49408(5) 0.88389(3) 0.18024(3) 0.03221(12) Uani 1 1 d .
Os3 Os 0.51236(5) 0.89307(3) 0.34001(3) 0.03316(12) Uani 1 1 d .
P1 P 0.1956(3) 0.7082(2) 0.05452(17) 0.0347(7) Uani 1 1 d .
P2 P 0.2363(4) 0.7229(2) 0.56497(17) 0.0398(7) Uani 1 1 d .
O11 O 0.3833(11) 0.6266(7) 0.3397(6) 0.063(3) Uani 1 1 d .
O12 O -0.0604(11) 0.7672(8) 0.2523(6) 0.072(3) Uani 1 1 d .
O13 O 0.0866(10) 1.0289(7) 0.2050(6) 0.068(3) Uani 1 1 d .
O14 O 0.0008(12) 0.8752(9) 0.3939(6) 0.092(4) Uani 1 1 d .
O21 O 0.6332(11) 0.6783(7) 0.2156(6) 0.056(2) Uani 1 1 d .
O22 O 0.7904(10) 0.9459(7) 0.1143(6) 0.066(3) Uani 1 1 d .
O23 O 0.3731(11) 1.0905(7) 0.1312(6) 0.065(3) Uani 1 1 d .
O24 O 0.4082(17) 0.9143(9) 0.0112(6) 0.105(5) Uani 1 1 d .
O31 O 0.6894(12) 0.6967(7) 0.3762(6) 0.070(3) Uani 1 1 d .
O32 O 0.7794(12) 0.9954(8) 0.2682(6) 0.075(3) Uani 1 1 d .
O33 O 0.3092(12) 1.0793(8) 0.3113(7) 0.076(3) Uani 1 1 d .
O34 O 0.5983(13) 0.9114(7) 0.4995(6) 0.076(3) Uani 1 1 d .
C11 C 0.3335(13) 0.7045(9) 0.3201(6) 0.037(3) Uani 1 1 d .
C12 C 0.0564(14) 0.7905(9) 0.2541(7) 0.045(3) Uani 1 1 d .
C13 C 0.1503(12) 0.9563(10) 0.2337(7) 0.040(3) Uani 1 1 d .
C14 C 0.1218(14) 0.8443(10) 0.3811(6) 0.051(4) Uani 1 1 d .
C21 C 0.5814(14) 0.7525(10) 0.2065(6) 0.043(3) Uani 1 1 d .
C22 C 0.6780(14) 0.9220(8) 0.1374(8) 0.045(3) Uani 1 1 d .
C23 C 0.4105(13) 1.0139(10) 0.1500(6) 0.040(3) Uani 1 1 d .
C24 C 0.4009(17) 0.8793(10) 0.0759(7) 0.058(4) Uani 1 1 d .
C31 C 0.6234(13) 0.7681(11) 0.3627(7) 0.046(3) Uani 1 1 d .
C32 C 0.6809(14) 0.9545(9) 0.2921(8) 0.046(3) Uani 1 1 d .
C33 C 0.3807(15) 1.0103(10) 0.3186(7) 0.047(3) Uani 1 1 d .
C34 C 0.5531(16) 0.9004(11) 0.4430(8) 0.057(4) Uani 1 1 d .
C41 C 0.0049(13) 0.7637(9) 0.0067(7) 0.042(3) Uani 1 1 d .
C42 C -0.0428(14) 0.7297(9) -0.0614(7) 0.047(3) Uani 1 1 d .
H42A H -0.1446 0.7561 -0.0772 0.071 Uiso 1 1 calc R
H42B H -0.0378 0.6630 -0.0460 0.071 Uiso 1 1 calc R
H42C H 0.0239 0.7487 -0.1039 0.071 Uiso 1 1 calc R
C43 C 0.0090(15) 0.8685(9) -0.0180(8) 0.055(4) Uani 1 1 d .
H43A H 0.0817 0.8839 -0.0583 0.083 Uiso 1 1 calc R
H43B H 0.0371 0.8890 0.0256 0.083 Uiso 1 1 calc R
H43C H -0.0893 0.8988 -0.0371 0.083 Uiso 1 1 calc R
C44 C -0.1181(13) 0.7456(10) 0.0692(7) 0.051(3) Uani 1 1 d .
H44A H -0.0860 0.7616 0.1144 0.077 Uiso 1 1 calc R
H44B H -0.1336 0.6810 0.0828 0.077 Uiso 1 1 calc R
H44C H -0.2110 0.7831 0.0492 0.077 Uiso 1 1 calc R
C45 C 0.3309(15) 0.6973(11) -0.0282(8) 0.056(4) Uani 1 1 d .
C46 C 0.3167(18) 0.7889(12) -0.0937(8) 0.074(5) Uani 1 1 d .
H46A H 0.3951 0.7858 -0.1306 0.111 Uiso 1 1 calc R
H46B H 0.3264 0.8400 -0.0722 0.111 Uiso 1 1 calc R
H46C H 0.2196 0.7978 -0.1190 0.111 Uiso 1 1 calc R
C47 C 0.4954(15) 0.6829(12) 0.0040(10) 0.078(5) Uani 1 1 d .
H47A H 0.5095 0.6270 0.0459 0.117 Uiso 1 1 calc R
H47B H 0.5135 0.7352 0.0225 0.117 Uiso 1 1 calc R
H47C H 0.5651 0.6777 -0.0365 0.117 Uiso 1 1 calc R
C48 C 0.3115(19) 0.6173(12) -0.0638(9) 0.075(5) Uani 1 1 d .
H48A H 0.2081 0.6215 -0.0802 0.112 Uiso 1 1 calc R
H48B H 0.3382 0.5589 -0.0259 0.112 Uiso 1 1 calc R
H48C H 0.3762 0.6214 -0.1077 0.112 Uiso 1 1 calc R
C49 C 0.1787(17) 0.5857(10) 0.1158(8) 0.056(4) Uani 1 1 d .
C50 C 0.0871(19) 0.5259(10) 0.0807(9) 0.075(5) Uani 1 1 d .
H50A H 0.1211 0.4612 0.1032 0.113 Uiso 1 1 calc R
H50B H 0.1010 0.5411 0.0256 0.113 Uiso 1 1 calc R
H50C H -0.0183 0.5379 0.0913 0.113 Uiso 1 1 calc R
C51 C 0.336(2) 0.5327(12) 0.1343(10) 0.091(6) Uani 1 1 d .
H51A H 0.3975 0.5679 0.1562 0.137 Uiso 1 1 calc R
H51B H 0.3807 0.5232 0.0876 0.137 Uiso 1 1 calc R
H51C H 0.3280 0.4734 0.1709 0.137 Uiso 1 1 calc R
C52 C 0.105(2) 0.5898(10) 0.1921(9) 0.076(5) Uani 1 1 d .
H52A H 0.1141 0.5284 0.2271 0.114 Uiso 1 1 calc R
H52B H 0.0005 0.6135 0.1830 0.114 Uiso 1 1 calc R
H52C H 0.1556 0.6301 0.2144 0.114 Uiso 1 1 calc R
C53 C 0.417(2) 0.6732(19) 0.6258(11) 0.132(10) Uani 1 1 d .
C54 C 0.5424(19) 0.6471(16) 0.5795(11) 0.125(9) Uani 1 1 d .
H54A H 0.6347 0.6346 0.6095 0.188 Uiso 1 1 calc R
H54B H 0.5510 0.6972 0.5338 0.188 Uiso 1 1 calc R
H54C H 0.5238 0.5923 0.5649 0.188 Uiso 1 1 calc R
C55 C 0.462(4) 0.769(3) 0.6553(15) 0.26(2) Uani 1 1 d .
H55A H 0.5293 0.7480 0.6994 0.388 Uiso 1 1 calc R
H55B H 0.3707 0.8016 0.6690 0.388 Uiso 1 1 calc R
H55C H 0.5096 0.8101 0.6136 0.388 Uiso 1 1 calc R
C56 C 0.394(2) 0.5936(16) 0.7018(11) 0.133(10) Uani 1 1 d .
H56A H 0.4905 0.5629 0.7230 0.200 Uiso 1 1 calc R
H56B H 0.3356 0.5492 0.6895 0.200 Uiso 1 1 calc R
H56C H 0.3407 0.6202 0.7392 0.200 Uiso 1 1 calc R
C57 C 0.126(3) 0.8026(14) 0.6151(10) 0.110(8) Uani 1 1 d .
C58 C 0.153(3) 0.8977(14) 0.5897(12) 0.150(12) Uani 1 1 d .
H58A H 0.0796 0.9350 0.6115 0.225 Uiso 1 1 calc R
H58B H 0.1461 0.9185 0.5341 0.225 Uiso 1 1 calc R
H58C H 0.2529 0.9037 0.6063 0.225 Uiso 1 1 calc R
C59 C 0.100(2) 0.7646(14) 0.7053(9) 0.112(8) Uani 1 1 d .
H59A H 0.1920 0.7639 0.7331 0.168 Uiso 1 1 calc R
H59B H 0.0721 0.7025 0.7164 0.168 Uiso 1 1 calc R
H59C H 0.0209 0.8043 0.7211 0.168 Uiso 1 1 calc R
C60 C -0.060(3) 0.799(3) 0.5797(14) 0.24(2) Uani 1 1 d .
H60A H -0.1302 0.7934 0.6214 0.364 Uiso 1 1 calc R
H60B H -0.0593 0.7460 0.5590 0.364 Uiso 1 1 calc R
H60C H -0.0895 0.8549 0.5396 0.364 Uiso 1 1 calc R
C61 C 0.138(3) 0.6200(17) 0.5614(11) 0.125(10) Uani 1 1 d .
C62 C 0.281(4) 0.5434(15) 0.5447(16) 0.199(17) Uani 1 1 d .
H62A H 0.3129 0.5642 0.4921 0.299 Uiso 1 1 calc R
H62B H 0.2464 0.4832 0.5534 0.299 Uiso 1 1 calc R
H62C H 0.3643 0.5394 0.5793 0.299 Uiso 1 1 calc R
C63 C 0.029(2) 0.6412(16) 0.4927(10) 0.121(9) Uani 1 1 d .
H63A H -0.0189 0.5868 0.4939 0.181 Uiso 1 1 calc R
H63B H 0.0843 0.6587 0.4454 0.181 Uiso 1 1 calc R
H63C H -0.0458 0.6914 0.4953 0.181 Uiso 1 1 calc R
C64 C 0.054(3) 0.5759(16) 0.6354(11) 0.137(10) Uani 1 1 d .
H64A H -0.0029 0.6241 0.6534 0.205 Uiso 1 1 calc R
H64B H 0.1263 0.5407 0.6748 0.205 Uiso 1 1 calc R
H64C H -0.0132 0.5353 0.6243 0.205 Uiso 1 1 calc R

loop_
_atom_site_aniso_label
_atom_site_aniso_U_11
_atom_site_aniso_U_22
_atom_site_aniso_U_33
_atom_site_aniso_U_23
_atom_site_aniso_U_13
_atom_site_aniso_U_12
Pt1 0.0363(2) 0.0387(3) 0.0294(2) -0.01040(19) -0.00237(18) -0.01200(19)
Pt2 0.0389(3) 0.0370(3) 0.0287(2) -0.00952(19) -0.00026(18) -0.00670(19)
Os1 0.0276(2) 0.0385(3) 0.0247(2) -0.00886(18) -0.00063(17) -0.00907(18)
Os2 0.0299(2) 0.0395(3) 0.0303(2) -0.01143(19) 0.00227(18) -0.01219(19)
Os3 0.0293(2) 0.0400(3) 0.0330(3) -0.0124(2) -0.00242(18) -0.00852(19)
P1 0.0354(16) 0.0378(18) 0.0350(17) -0.0150(13) -0.0021(13) -0.0084(13)
P2 0.0463(18) 0.044(2) 0.0277(16) -0.0068(14) -0.0012(13) -0.0072(14)
O11 0.076(7) 0.049(7) 0.066(7) -0.020(5) 0.008(5) -0.005(5)
O12 0.046(6) 0.119(10) 0.075(7) -0.049(7) 0.019(5) -0.049(6)
O13 0.044(6) 0.064(7) 0.082(8) 0.004(6) 0.004(5) -0.009(5)
O14 0.067(7) 0.152(12) 0.039(6) -0.022(7) 0.004(5) 0.050(7)
O21 0.062(6) 0.039(6) 0.066(7) -0.016(5) 0.001(5) 0.002(5)
O22 0.046(6) 0.062(7) 0.097(8) -0.025(6) 0.026(5) -0.025(5)
O23 0.057(6) 0.045(6) 0.082(8) 0.004(5) 0.006(5) -0.005(5)
O24 0.184(14) 0.106(10) 0.030(6) 0.003(6) -0.014(7) -0.092(10)
O31 0.070(7) 0.058(7) 0.076(8) -0.016(6) -0.009(6) 0.018(6)
O32 0.060(7) 0.099(9) 0.075(8) -0.027(6) 0.004(6) -0.044(6)
O33 0.079(8) 0.056(7) 0.100(9) -0.040(6) -0.012(6) 0.014(6)
O34 0.111(9) 0.077(8) 0.047(6) -0.018(5) -0.020(6) -0.036(7)
C11 0.040(7) 0.048(8) 0.026(6) -0.009(5) -0.001(5) -0.020(6)
C12 0.044(7) 0.061(9) 0.035(7) -0.019(6) 0.000(6) -0.021(6)
C13 0.024(6) 0.065(9) 0.031(6) -0.011(6) 0.002(5) -0.014(6)
C14 0.038(7) 0.088(11) 0.019(6) -0.005(6) -0.007(5) 0.003(7)
C21 0.054(8) 0.057(9) 0.015(6) -0.001(5) -0.006(5) -0.013(7)
C22 0.047(7) 0.039(7) 0.057(8) -0.020(6) 0.023(6) -0.021(6)
C23 0.033(6) 0.052(9) 0.028(6) 0.002(6) -0.003(5) -0.011(6)
C24 0.079(10) 0.076(10) 0.025(7) -0.009(7) -0.003(6) -0.048(8)
C31 0.033(7) 0.074(10) 0.033(7) -0.018(6) -0.018(5) -0.008(7)
C32 0.041(7) 0.051(8) 0.052(8) -0.024(7) -0.001(6) -0.003(6)
C33 0.048(8) 0.061(10) 0.041(8) -0.021(7) -0.011(6) -0.018(7)
C34 0.057(9) 0.086(11) 0.037(8) -0.029(7) -0.005(6) -0.014(8)
C41 0.043(7) 0.045(8) 0.045(7) -0.020(6) -0.009(6) -0.014(6)
C42 0.052(8) 0.053(8) 0.041(7) -0.021(6) -0.022(6) 0.003(6)
C43 0.045(8) 0.047(9) 0.070(10) -0.009(7) -0.008(7) -0.006(6)
C44 0.039(7) 0.073(10) 0.049(8) -0.027(7) 0.001(6) -0.012(6)
C45 0.051(8) 0.087(12) 0.045(8) -0.039(8) 0.011(6) -0.016(7)
C46 0.081(11) 0.102(14) 0.052(10) -0.031(9) 0.020(8) -0.043(10)
C47 0.036(8) 0.103(14) 0.107(14) -0.049(11) 0.006(8) -0.004(8)
C48 0.089(12) 0.085(13) 0.065(11) -0.042(9) 0.013(9) -0.022(10)
C49 0.081(10) 0.049(9) 0.041(8) -0.011(6) -0.023(7) -0.019(7)
C50 0.100(13) 0.046(9) 0.086(12) -0.018(8) -0.028(10) -0.033(9)
C51 0.126(16) 0.066(12) 0.079(12) -0.014(9) -0.058(11) -0.005(11)
C52 0.115(14) 0.046(10) 0.061(10) 0.004(7) -0.014(10) -0.028(9)
C53 0.077(13) 0.19(2) 0.060(12) 0.061(14) -0.006(10) 0.035(14)
C54 0.052(11) 0.17(2) 0.098(16) 0.041(15) -0.002(10) 0.013(12)
C55 0.33(5) 0.35(5) 0.12(2) 0.00(3) -0.10(3) -0.26(4)
C56 0.094(15) 0.17(2) 0.077(14) 0.060(14) -0.022(11) 0.003(15)
C57 0.20(2) 0.074(13) 0.052(11) -0.024(9) 0.064(13) 0.009(14)
C58 0.30(4) 0.060(14) 0.095(16) -0.046(12) 0.03(2) -0.003(18)
C59 0.16(2) 0.129(19) 0.045(10) -0.034(11) 0.029(12) 0.005(15)
C60 0.102(19) 0.41(5) 0.099(19) 0.06(2) 0.045(15) 0.13(3)
C61 0.19(2) 0.15(2) 0.057(12) -0.017(13) 0.022(14) -0.12(2)
C62 0.39(5) 0.061(16) 0.18(3) -0.074(18) 0.08(3) -0.04(2)
C63 0.15(2) 0.16(2) 0.069(13) -0.017(13) -0.008(13) -0.121(18)
C64 0.19(2) 0.15(2) 0.076(14) -0.008(14) 0.038(15) -0.12(2)

loop_
_atom_type_symbol
_atom_type_description
_atom_type_scat_dispersion_real
_atom_type_scat_dispersion_imag
_atom_type_scat_source
C C 0.0033 0.0016 'International Tables Vol C Tables 4.2.6.8 and 6.1.1.4'
H H 0.0000 0.0000 'International Tables Vol C Tables 4.2.6.8 and 6.1.1.4'
O O 0.0106 0.0060 'International Tables Vol C Tables 4.2.6.8 and 6.1.1.4'
P P 0.1023 0.0942 'International Tables Vol C Tables 4.2.6.8 and 6.1.1.4'
Os Os -1.2165 7.6030 'International Tables Vol C Tables 4.2.6.8 and 6.1.1.4'
Pt Pt -1.7033 8.3905 'International Tables Vol C Tables 4.2.6.8 and 6.1.1.4'

loop_
_geom_angle_atom_site_label_1
_geom_angle_atom_site_label_2
_geom_angle_atom_site_label_3
_geom_angle
C24 Pt1 P1 106.9(4)
C24 Pt1 Os2 47.8(4)
P1 Pt1 Os2 148.52(8)
C24 Pt1 Os1 105.2(4)
P1 Pt1 Os1 147.52(8)
Os2 Pt1 Os1 62.651(15)
C14 Pt2 P2 107.3(4)
C14 Pt2 Os3 99.7(4)
P2 Pt2 Os3 151.56(8)
C14 Pt2 Os1 47.1(4)
P2 Pt2 Os1 143.01(8)
Os3 Pt2 Os1 64.233(16)
C12 Os1 C11 92.6(5)
C12 Os1 C13 87.0(5)
C11 Os1 C13 174.2(5)
C12 Os1 C14 84.9(5)
C11 Os1 C14 99.7(5)
C13 Os1 C14 86.0(5)
C12 Os1 Pt1 69.9(4)
C11 Os1 Pt1 82.7(3)
C13 Os1 Pt1 91.8(3)
C14 Os1 Pt1 154.8(4)
C12 Os1 Pt2 118.2(4)
C11 Os1 Pt2 72.9(3)
C13 Os1 Pt2 112.3(3)
C14 Os1 Pt2 42.6(3)
Pt1 Os1 Pt2 154.27(2)
C12 Os1 Os2 126.5(4)
C11 Os1 Os2 91.8(3)
C13 Os1 Os2 83.8(3)
C14 Os1 Os2 146.1(4)
Pt1 Os1 Os2 57.945(15)
Pt2 Os1 Os2 113.952(19)
C12 Os1 Os3 174.8(4)
C11 Os1 Os3 87.8(3)
C13 Os1 Os3 93.2(3)
C14 Os1 Os3 89.9(4)
Pt1 Os1 Os3 115.302(18)
Pt2 Os1 Os3 56.957(15)
Os2 Os1 Os3 58.641(15)
C22 Os2 C23 87.8(5)
C22 Os2 C21 90.8(5)
C23 Os2 C21 177.6(5)
C22 Os2 C24 95.0(6)
C23 Os2 C24 84.8(6)
C21 Os2 C24 93.5(5)
C22 Os2 Pt1 134.1(4)
C23 Os2 Pt1 104.7(3)
C21 Os2 Pt1 75.0(3)
C24 Os2 Pt1 44.4(3)
C22 Os2 Os3 104.1(4)
C23 Os2 Os3 89.2(3)
C21 Os2 Os3 93.0(3)
C24 Os2 Os3 159.8(4)
Pt1 Os2 Os3 119.783(19)
C22 Os2 Os1 165.8(4)
C23 Os2 Os1 92.3(3)
C21 Os2 Os1 89.5(4)
C24 Os2 Os1 99.1(4)
Pt1 Os2 Os1 59.404(15)
Os3 Os2 Os1 61.784(15)
C32 Os3 C34 96.4(6)
C32 Os3 C33 91.9(5)
C34 Os3 C33 90.7(6)
C32 Os3 C31 94.3(5)
C34 Os3 C31 90.8(6)
C33 Os3 C31 173.4(5)
C32 Os3 Pt2 166.1(4)
C34 Os3 Pt2 70.2(4)
C33 Os3 Pt2 91.8(4)
C31 Os3 Pt2 82.7(4)
C32 Os3 Os2 76.5(4)
C34 Os3 Os2 172.2(4)
C33 Os3 Os2 92.7(4)
C31 Os3 Os2 86.5(3)
Pt2 Os3 Os2 116.648(19)
C32 Os3 Os1 135.0(4)
C34 Os3 Os1 127.9(4)
C33 Os3 Os1 81.5(3)
C31 Os3 Os1 92.4(3)
Pt2 Os3 Os1 58.810(15)
Os2 Os3 Os1 59.575(14)
C49 P1 C41 109.9(6)
C49 P1 C45 106.8(7)
C41 P1 C45 106.4(6)
C49 P1 Pt1 106.8(4)
C41 P1 Pt1 110.8(4)
C45 P1 Pt1 116.0(4)
C57 P2 C61 113.5(11)
C57 P2 C53 106.4(11)
C61 P2 C53 106.0(13)
C57 P2 Pt2 111.9(6)
C61 P2 Pt2 110.4(6)
C53 P2 Pt2 108.2(6)
O11 C11 Os1 175.0(10)
O12 C12 Os1 166.1(11)
O13 C13 Os1 174.6(10)
O14 C14 Pt2 133.5(10)
O14 C14 Os1 135.7(10)
Pt2 C14 Os1 90.3(5)
O21 C21 Os2 174.7(10)
O22 C22 Os2 177.2(12)
O23 C23 Os2 174.8(10)
O24 C24 Pt1 132.7(11)
O24 C24 Os2 139.3(11)
Pt1 C24 Os2 87.9(5)
O31 C31 Os3 178.9(11)
O32 C32 Os3 174.1(12)
O33 C33 Os3 174.6(11)
O34 C34 Os3 168.7(13)
C43 C41 C42 110.4(11)
C43 C41 C44 105.9(10)
C42 C41 C44 108.2(10)
C43 C41 P1 107.5(8)
C42 C41 P1 116.1(9)
C44 C41 P1 108.2(8)
C48 C45 C46 108.3(12)
C48 C45 C47 107.7(13)
C46 C45 C47 106.3(12)
C48 C45 P1 115.6(10)
C46 C45 P1 110.5(10)
C47 C45 P1 108.0(9)
C52 C49 C51 107.6(12)
C52 C49 C50 106.8(13)
C51 C49 C50 106.6(13)
C52 C49 P1 109.2(10)
C51 C49 P1 109.5(11)
C50 C49 P1 116.7(10)
C54 C53 C56 112.6(19)
C54 C53 C55 107(2)
C56 C53 C55 107.0(19)
C54 C53 P2 112.3(14)
C56 C53 P2 114.3(15)
C55 C53 P2 102.2(16)
C58 C57 C59 115.1(16)
C58 C57 C60 106(2)
C59 C57 C60 99.6(16)
C58 C57 P2 115.4(14)
C59 C57 P2 117.9(14)
C60 C57 P2 99.2(14)
C63 C61 C64 108.7(19)
C63 C61 C62 106.2(19)
C64 C61 C62 110(2)
C63 C61 P2 112.7(15)
C64 C61 P2 115.2(15)
C62 C61 P2 103.2(15)

loop_
_geom_bond_atom_site_label_1
_geom_bond_atom_site_label_2
_geom_bond_distance
Pt1 C24 1.962(13)
Pt1 P1 2.292(3)
Pt1 Os2 2.8042(6)
Pt1 Os1 2.8480(6)
Pt2 C14 1.931(12)
Pt2 P2 2.296(3)
Pt2 Os3 2.7954(6)
Pt2 Os1 2.8527(6)
Os1 C12 1.909(12)
Os1 C11 1.922(14)
Os1 C13 1.934(14)
Os1 C14 2.090(12)
Os1 Os2 2.9388(6)
Os1 Os3 3.0031(6)
Os2 C22 1.880(11)
Os2 C23 1.940(14)
Os2 C21 1.967(14)
Os2 C24 2.077(12)
Os2 Os3 2.9103(6)
Os3 C32 1.919(14)
Os3 C34 1.921(13)
Os3 C33 1.947(15)
Os3 C31 1.957(15)
P1 C49 1.890(14)
P1 C41 1.907(12)
P1 C45 1.924(13)
P2 C57 1.867(16)
P2 C61 1.876(19)
P2 C53 1.914(18)
O11 C11 1.162(14)
O12 C12 1.138(13)
O13 C13 1.157(15)
O14 C14 1.167(14)
O21 C21 1.124(14)
O22 C22 1.135(13)
O23 C23 1.119(14)
O24 C24 1.140(14)
O31 C31 1.127(15)
O32 C32 1.140(15)
O33 C33 1.127(15)
O34 C34 1.154(14)
C41 C43 1.520(17)
C41 C42 1.528(15)
C41 C44 1.546(17)
C45 C48 1.531(18)
C45 C46 1.54(2)
C45 C47 1.552(19)
C49 C52 1.52(2)
C49 C51 1.52(2)
C49 C50 1.534(17)
C53 C54 1.46(3)
C53 C56 1.58(2)
C53 C55 1.75(4)
C57 C58 1.43(3)
C57 C59 1.58(2)
C57 C60 1.79(4)
C61 C63 1.52(3)
C61 C64 1.54(2)
C61 C62 1.69(4)
